data_2204171
loop_
_publ_author_name
'Tu-Gen Xu'
'Duan-Jun Xu'

_publ_section_title
;
 Hexakis(1<i>H</i>-imidazole-\k<i>N</i>^3^)cobalt(II)
 bis(3,5-dinitrobenzoate) dihydrate
;
_journal_issue 9
_journal_name_full 'Acta Crystallographica Section E'
_journal_page_first m1218
_journal_page_last m1219
_journal_paper_doi 10.1107/S1600536804018653
_journal_volume 60
_journal_year 2004
_chemical_formula_iupac '[Co (C3 H4 N2)6] (C7 H3 N2 O6)2, 2H2 O'
_chemical_formula_moiety 'C32 H30 Co N16 O12, 2H2 O'
_chemical_formula_sum 'C32 H34 Co N16 O14'
_chemical_formula_weight 925.68
_chemical_name_systematic
;
Hexakis(1H-imidazole-\kN^3^)cobalt(II) bis(dinitrobenzoate) dihydrate
;
_space_group_IT_number 14
_symmetry_cell_setting monoclinic
_symmetry_space_group_name_Hall '-P 2yn'
_symmetry_space_group_name_H-M 'P 1 21/n 1'
_atom_sites_solution_hydrogens 'difmap (O-H) and geom (N-H, C-H)'
_atom_sites_solution_primary direct
_atom_sites_solution_secondary difmap
_audit_creation_method SHELXL-97
_cell_angle_alpha 90.00
_cell_angle_beta 104.058(12)
_cell_angle_gamma 90.00
_cell_formula_units_Z 2
_cell_length_a 15.1912(13)
_cell_length_b 8.2285(10)
_cell_length_c 16.7012(12)
_cell_measurement_reflns_used 10399
_cell_measurement_temperature 295(2)
_cell_measurement_theta_max 25.0
_cell_measurement_theta_min 2.8
_cell_volume 2025.1(4)
_computing_cell_refinement PROCESS-AUTO
_computing_data_collection 'PROCESS-AUTO (Rigaku, 1998)'
_computing_data_reduction 'CrystalStructure (Rigaku/MSC, 2002)'
_computing_molecular_graphics 'ORTEP-3 for Windows (Farrugia, 1997)'
_computing_publication_material 'WinGX (Farrugia, 1999)'
_computing_structure_refinement 'SHELXL97 (Sheldrick, 1997)'
_computing_structure_solution 'SIR92 (Altomare et al., 1993)'
_diffrn_ambient_temperature 295(2)
_diffrn_detector_area_resol_mean 10.00
_diffrn_measured_fraction_theta_full 1.00
_diffrn_measured_fraction_theta_max 1.00
_diffrn_measurement_device_type 'Rigaku R-AXIS RAPID'
_diffrn_measurement_method \w
_diffrn_radiation_monochromator graphite
_diffrn_radiation_source 'fine-focus sealed tube'
_diffrn_radiation_type MoK\a
_diffrn_radiation_wavelength 0.71073
_diffrn_reflns_av_R_equivalents 0.022
_diffrn_reflns_av_sigmaI/netI 0.016
_diffrn_reflns_limit_h_max 19
_diffrn_reflns_limit_h_min -19
_diffrn_reflns_limit_k_max 10
_diffrn_reflns_limit_k_min -10
_diffrn_reflns_limit_l_max 21
_diffrn_reflns_limit_l_min -21
_diffrn_reflns_number 17920
_diffrn_reflns_theta_full 27.4
_diffrn_reflns_theta_max 27.4
_diffrn_reflns_theta_min 1.6
_diffrn_standards_decay_% 0
_diffrn_standards_interval_count 0
_diffrn_standards_interval_time 0
_diffrn_standards_number 0
_exptl_absorpt_coefficient_mu 0.510
_exptl_absorpt_correction_T_max 0.912
_exptl_absorpt_correction_T_min 0.831
_exptl_absorpt_correction_type multi-scan
_exptl_absorpt_process_details '(ABSCOR; Higashi, 1995)'
_exptl_crystal_colour red
_exptl_crystal_density_diffrn 1.518
_exptl_crystal_density_method 'not measured'
_exptl_crystal_description prism
_exptl_crystal_F_000 954
_exptl_crystal_size_max 0.35
_exptl_crystal_size_mid 0.32
_exptl_crystal_size_min 0.17
_refine_diff_density_max 0.20
_refine_diff_density_min -0.22
_refine_ls_extinction_method none
_refine_ls_goodness_of_fit_ref 1.054
_refine_ls_hydrogen_treatment constr
_refine_ls_matrix_type full
_refine_ls_number_parameters 286
_refine_ls_number_reflns 4613
_refine_ls_number_restraints 0
_refine_ls_restrained_S_all 1.054
_refine_ls_R_factor_all 0.046
_refine_ls_R_factor_gt 0.034
_refine_ls_shift/su_max 0.000
_refine_ls_shift/su_mean 0.000
_refine_ls_structure_factor_coef Fsqd
_refine_ls_weighting_details 'calc w = 1/[\s^2^(Fo^2^)+(0.0384P)^2^+0.6491P] where P = (Fo^2^+2Fc^2^)/3'
_refine_ls_weighting_scheme calc
_refine_ls_wR_factor_gt 0.079
_refine_ls_wR_factor_ref 0.084
_reflns_number_gt 3847
_reflns_number_total 4613
_reflns_threshold_expression I>2\s(I)
_cod_data_source_file hb6070.cif
_cod_data_source_block I
_cod_depositor_comments
;
The following automatic conversions were performed:
'_symmetry_cell_setting' value 'Monoclinic' changed to 'monoclinic'
according to '/home/saulius/struct/CIF-dictionaries/cif_core.dic'
dictionary named 'cif_core.dic' version 2.4.1 from 2010-06-29.

Automatic conversion script
Id: cif_fix_enum 1527 2010-12-29 10:47:43Z saulius 

The following automatic conversions were performed:

'_symmetry_cell_setting' value 'Monoclinic' changed to 'monoclinic'
according to /home/saulius/struct/CIF-dictionaries/cif_core.dic
dictionary named 'cif_core.dic' version 2.4.1 from 2010-06-29.

Automatic conversion script
Id: cif_fix_values 1715 2011-07-08 13:25:40Z adriana 
;
_cod_original_sg_symbol_H-M 'P 21/n'
_cod_database_code 2204171
_cod_database_fobs_code 2204171

loop_
_symmetry_equiv_pos_as_xyz
'x, y, z'
'-x+1/2, y+1/2, -z+1/2'
'-x, -y, -z'
'x-1/2, -y-1/2, z-1/2'

loop_
_atom_site_label
_atom_site_fract_x
_atom_site_fract_y
_atom_site_fract_z
_atom_site_U_iso_or_equiv
_atom_site_adp_type
_atom_site_calc_flag
_atom_site_refinement_flags
_atom_site_occupancy
_atom_site_type_symbol
Co 0.5000 0.5000 0.5000 0.03030(9) Uani d S 1 Co
O1 -0.12118(10) 0.92199(17) 0.67972(10) 0.0650(4) Uani d . 1 O
O2 -0.18697(11) 0.6992(2) 0.63481(15) 0.1025(7) Uani d . 1 O
O3 0.20015(11) 0.97766(18) 0.70531(11) 0.0740(5) Uani d . 1 O
O4 0.27415(10) 0.78288(19) 0.66558(11) 0.0723(4) Uani d . 1 O
O5 0.11606(9) 0.26964(15) 0.56158(9) 0.0572(3) Uani d . 1 O
O6 -0.00514(9) 0.21813(14) 0.61011(8) 0.0476(3) Uani d . 1 O
O1W 0.86612(9) 0.03662(16) 0.49706(8) 0.0543(3) Uani d . 1 O
N1 0.61728(9) 0.35106(17) 0.54902(8) 0.0398(3) Uani d . 1 N
N2 0.72518(11) 0.1711(2) 0.55606(11) 0.0582(4) Uani d . 1 N
H2A 0.7587 0.0987 0.5410 0.070 Uiso calc R 1 H
N3 0.46874(9) 0.34743(16) 0.39231(8) 0.0378(3) Uani d . 1 N
N4 0.46513(11) 0.25241(18) 0.26876(9) 0.0472(3) Uani d . 1 N
H4A 0.4757 0.2438 0.2206 0.057 Uiso calc R 1 H
N5 0.42019(9) 0.34355(17) 0.55852(8) 0.0399(3) Uani d . 1 N
N6 0.30456(12) 0.2334(2) 0.59416(12) 0.0634(5) Uani d . 1 N
H6A 0.2499 0.2182 0.5984 0.076 Uiso calc R 1 H
N7 -0.12056(11) 0.78405(19) 0.65394(10) 0.0511(4) Uani d . 1 N
N8 0.20513(11) 0.84184(19) 0.67744(10) 0.0517(4) Uani d . 1 N
C1 0.65352(12) 0.2441(2) 0.50806(12) 0.0510(4) Uani d . 1 C
H1 0.6316 0.2222 0.4521 0.061 Uiso calc R 1 H
C2 0.73565(14) 0.2318(3) 0.63310(14) 0.0646(6) Uani d . 1 C
H2 0.7796 0.2024 0.6800 0.078 Uiso calc R 1 H
C3 0.66970(12) 0.3433(2) 0.62829(12) 0.0516(4) Uani d . 1 C
H3 0.6610 0.4057 0.6722 0.062 Uiso calc R 1 H
C4 0.49680(12) 0.3675(2) 0.32450(10) 0.0430(4) Uani d . 1 C
H4 0.5343 0.4519 0.3164 0.052 Uiso calc R 1 H
C5 0.41316(14) 0.1513(2) 0.30225(12) 0.0534(4) Uani d . 1 C
H5 0.3820 0.0598 0.2778 0.064 Uiso calc R 1 H
C6 0.41587(13) 0.2103(2) 0.37807(11) 0.0497(4) Uani d . 1 C
H6 0.3862 0.1648 0.4153 0.060 Uiso calc R 1 H
C7 0.33242(12) 0.3528(2) 0.55230(13) 0.0529(5) Uani d . 1 C
H7 0.2947 0.4324 0.5226 0.064 Uiso calc R 1 H
C8 0.37712(16) 0.1401(3) 0.62881(14) 0.0621(5) Uani d . 1 C
H8 0.3779 0.0481 0.6613 0.074 Uiso calc R 1 H
C9 0.44786(13) 0.2085(2) 0.60636(12) 0.0511(4) Uani d . 1 C
H9 0.5071 0.1698 0.6211 0.061 Uiso calc R 1 H
C11 -0.03375(11) 0.71531(19) 0.64626(10) 0.0376(3) Uani d . 1 C
C12 -0.03111(11) 0.55340(19) 0.62478(10) 0.0361(3) Uani d . 1 C
H12 -0.0835 0.4903 0.6147 0.043 Uiso calc R 1 H
C13 0.05044(11) 0.48657(18) 0.61844(9) 0.0347(3) Uani d . 1 C
C14 0.12778(11) 0.58259(19) 0.63420(10) 0.0384(3) Uani d . 1 C
H14 0.1829 0.5398 0.6294 0.046 Uiso calc R 1 H
C15 0.12164(11) 0.74267(19) 0.65707(10) 0.0387(3) Uani d . 1 C
C16 0.04123(12) 0.81398(19) 0.66244(10) 0.0401(4) Uani d . 1 C
H16 0.0380 0.9229 0.6763 0.048 Uiso calc R 1 H
C17 0.05451(11) 0.30931(19) 0.59480(10) 0.0382(3) Uani d . 1 C
H1A 0.9149 0.0751 0.5302 0.080 Uiso d . 1 H
H1B 0.8784 -0.0526 0.4787 0.080 Uiso d . 1 H

loop_
_atom_site_aniso_label
_atom_site_aniso_U_11
_atom_site_aniso_U_22
_atom_site_aniso_U_33
_atom_site_aniso_U_12
_atom_site_aniso_U_13
_atom_site_aniso_U_23
Co 0.02816(14) 0.03408(15) 0.03051(14) 0.00516(12) 0.01072(10) -0.00011(12)
O1 0.0744(9) 0.0447(7) 0.0825(10) 0.0175(7) 0.0321(8) -0.0056(7)
O2 0.0472(9) 0.0754(11) 0.192(2) -0.0014(9) 0.0435(11) -0.0370(13)
O3 0.0773(10) 0.0534(9) 0.0883(11) -0.0260(8) 0.0146(8) -0.0219(8)
O4 0.0464(8) 0.0657(9) 0.1073(13) -0.0129(7) 0.0235(8) 0.0057(9)
O5 0.0578(8) 0.0427(7) 0.0799(9) 0.0046(6) 0.0335(7) -0.0108(6)
O6 0.0600(7) 0.0329(6) 0.0542(7) -0.0089(6) 0.0221(6) -0.0058(5)
O1W 0.0484(7) 0.0518(7) 0.0618(8) 0.0075(6) 0.0117(6) -0.0169(6)
N1 0.0355(7) 0.0438(7) 0.0415(7) 0.0082(6) 0.0118(5) -0.0004(6)
N2 0.0445(8) 0.0532(9) 0.0747(11) 0.0201(8) 0.0100(8) -0.0087(8)
N3 0.0382(7) 0.0395(7) 0.0364(7) 0.0050(6) 0.0101(5) -0.0019(5)
N4 0.0600(9) 0.0471(8) 0.0355(7) 0.0068(7) 0.0136(6) -0.0054(6)
N5 0.0369(7) 0.0446(7) 0.0414(7) -0.0018(6) 0.0153(6) -0.0027(6)
N6 0.0519(9) 0.0700(11) 0.0779(12) -0.0238(9) 0.0346(9) -0.0174(10)
N7 0.0487(9) 0.0435(8) 0.0656(10) 0.0088(7) 0.0222(7) 0.0005(7)
N8 0.0528(9) 0.0456(9) 0.0556(9) -0.0160(7) 0.0110(7) 0.0025(7)
C1 0.0470(9) 0.0554(11) 0.0506(10) 0.0186(9) 0.0118(8) -0.0037(8)
C2 0.0478(10) 0.0630(12) 0.0707(13) 0.0190(10) -0.0093(9) -0.0083(11)
C3 0.0453(9) 0.0551(11) 0.0494(10) 0.0113(9) 0.0020(8) -0.0077(8)
C4 0.0488(9) 0.0437(9) 0.0377(8) 0.0019(8) 0.0130(7) -0.0021(7)
C5 0.0661(12) 0.0443(9) 0.0489(10) -0.0056(9) 0.0123(9) -0.0068(8)
C6 0.0572(11) 0.0478(10) 0.0467(10) -0.0066(9) 0.0177(8) -0.0042(8)
C7 0.0414(9) 0.0584(11) 0.0635(12) -0.0038(9) 0.0212(8) -0.0064(9)
C8 0.0724(14) 0.0544(11) 0.0659(13) -0.0209(11) 0.0293(11) -0.0007(10)
C9 0.0510(10) 0.0484(10) 0.0555(11) -0.0057(9) 0.0160(8) 0.0056(8)
C11 0.0412(8) 0.0346(8) 0.0391(8) 0.0059(7) 0.0140(6) 0.0027(6)
C12 0.0369(8) 0.0323(7) 0.0399(8) -0.0019(6) 0.0108(6) 0.0010(6)
C13 0.0406(8) 0.0297(7) 0.0355(7) -0.0002(7) 0.0123(6) 0.0009(6)
C14 0.0375(8) 0.0373(8) 0.0422(8) 0.0010(7) 0.0135(6) 0.0025(7)
C15 0.0423(8) 0.0357(8) 0.0384(8) -0.0082(7) 0.0102(6) 0.0015(6)
C16 0.0542(9) 0.0290(7) 0.0390(8) -0.0006(7) 0.0153(7) -0.0005(6)
C17 0.0445(8) 0.0310(7) 0.0394(8) 0.0017(7) 0.0106(7) -0.0011(6)

loop_
_atom_type_symbol
_atom_type_description
_atom_type_scat_dispersion_real
_atom_type_scat_dispersion_imag
_atom_type_scat_source
C C 0.0033 0.0016 'International Tables Vol C Tables 4.2.6.8 and 6.1.1.4'
H H 0.0000 0.0000 'International Tables Vol C Tables 4.2.6.8 and 6.1.1.4'
N N 0.0061 0.0033 'International Tables Vol C Tables 4.2.6.8 and 6.1.1.4'
O O 0.0106 0.0060 'International Tables Vol C Tables 4.2.6.8 and 6.1.1.4'
Co Co 0.3494 0.9721 'International Tables Vol C Tables 4.2.6.8 and 6.1.1.4'

loop_
_geom_angle_atom_site_label_1
_geom_angle_atom_site_label_2
_geom_angle_atom_site_label_3
_geom_angle_site_symmetry_1
_geom_angle_site_symmetry_3
_geom_angle
N3 Co N3 3_666 . 180.0
N3 Co N1 3_666 . 91.15(5)
N3 Co N1 . . 88.85(5)
N3 Co N1 3_666 3_666 88.85(5)
N3 Co N1 . 3_666 91.15(5)
N1 Co N1 . 3_666 180.0
N3 Co N5 3_666 . 90.22(5)
N3 Co N5 . . 89.78(5)
N1 Co N5 . . 89.55(5)
N1 Co N5 3_666 . 90.45(5)
N3 Co N5 3_666 3_666 89.78(5)
N3 Co N5 . 3_666 90.22(5)
N1 Co N5 . 3_666 90.45(5)
N1 Co N5 3_666 3_666 89.55(5)
N5 Co N5 . 3_666 180.0
H1A O1W H1B . . 108.8
C1 N1 C3 . . 104.66(14)
C1 N1 Co . . 126.54(12)
C3 N1 Co . . 128.79(11)
C1 N2 C2 . . 107.25(15)
C1 N2 H2A . . 126.4
C2 N2 H2A . . 126.4
C4 N3 C6 . . 104.63(14)
C4 N3 Co . . 126.58(12)
C6 N3 Co . . 128.79(11)
C4 N4 C5 . . 107.13(15)
C4 N4 H4A . . 126.4
C5 N4 H4A . . 126.4
C7 N5 C9 . . 104.73(15)
C7 N5 Co . . 126.89(13)
C9 N5 Co . . 128.31(11)
C7 N6 C8 . . 108.24(16)
C7 N6 H6A . . 125.9
C8 N6 H6A . . 125.9
O2 N7 O1 . . 123.88(16)
O2 N7 C11 . . 117.74(15)
O1 N7 C11 . . 118.37(16)
O4 N8 O3 . . 124.34(17)
O4 N8 C15 . . 117.97(16)
O3 N8 C15 . . 117.69(17)
N1 C1 N2 . . 111.96(17)
N1 C1 H1 . . 124.0
N2 C1 H1 . . 124.0
C3 C2 N2 . . 106.32(17)
C3 C2 H2 . . 126.8
N2 C2 H2 . . 126.8
C2 C3 N1 . . 109.78(17)
C2 C3 H3 . . 125.1
N1 C3 H3 . . 125.1
N3 C4 N4 . . 112.05(16)
N3 C4 H4 . . 124.0
N4 C4 H4 . . 124.0
C6 C5 N4 . . 106.17(16)
C6 C5 H5 . . 126.9
N4 C5 H5 . . 126.9
C5 C6 N3 . . 110.02(17)
C5 C6 H6 . . 125.0
N3 C6 H6 . . 125.0
N5 C7 N6 . . 111.15(19)
N5 C7 H7 . . 124.4
N6 C7 H7 . . 124.4
C9 C8 N6 . . 105.50(18)
C9 C8 H8 . . 127.3
N6 C8 H8 . . 127.3
C8 C9 N5 . . 110.38(18)
C8 C9 H9 . . 124.8
N5 C9 H9 . . 124.8
C16 C11 C12 . . 123.13(15)
C16 C11 N7 . . 118.38(15)
C12 C11 N7 . . 118.48(15)
C13 C12 C11 . . 119.08(15)
C13 C12 H12 . . 120.5
C11 C12 H12 . . 120.5
C12 C13 C14 . . 119.49(14)
C12 C13 C17 . . 119.76(14)
C14 C13 C17 . . 120.75(14)
C15 C14 C13 . . 119.00(15)
C15 C14 H14 . . 120.5
C13 C14 H14 . . 120.5
C16 C15 C14 . . 123.02(15)
C16 C15 N8 . . 118.37(15)
C14 C15 N8 . . 118.61(15)
C11 C16 C15 . . 116.25(14)
C11 C16 H16 . . 121.9
C15 C16 H16 . . 121.9
O5 C17 O6 . . 126.58(15)
O5 C17 C13 . . 116.88(14)
O6 C17 C13 . . 116.54(14)

loop_
_geom_bond_atom_site_label_1
_geom_bond_atom_site_label_2
_geom_bond_distance
_geom_bond_publ_flag
Co N3 2.1497(13) y
Co N1 2.1536(13) y
Co N5 2.1582(13) y
O1 N7 1.215(2) .
O2 N7 1.204(2) .
O3 N8 1.220(2) .
O4 N8 1.214(2) .
O5 C17 1.241(2) .
O6 C17 1.250(2) .
O1W H1A 0.870 ?
O1W H1B 0.834 ?
N1 C1 1.315(2) ?
N1 C3 1.371(2) ?
N2 C1 1.328(2) ?
N2 C2 1.353(3) ?
N2 H2A 0.8600 ?
N3 C4 1.314(2) ?
N3 C6 1.372(2) ?
N4 C4 1.333(2) ?
N4 C5 1.357(2) ?
N4 H4A 0.8600 ?
N5 C7 1.314(2) ?
N5 C9 1.374(2) ?
N6 C7 1.334(3) ?
N6 C8 1.352(3) ?
N6 H6A 0.8600 ?
N7 C11 1.469(2) ?
N8 C15 1.477(2) ?
C1 H1 0.9300 ?
C2 C3 1.346(3) ?
C2 H2 0.9300 ?
C3 H3 0.9300 ?
C4 H4 0.9300 ?
C5 C6 1.347(3) ?
C5 H5 0.9300 ?
C6 H6 0.9300 ?
C7 H7 0.9300 ?
C8 C9 1.344(3) ?
C8 H8 0.9300 ?
C9 H9 0.9300 ?
C11 C16 1.371(2) ?
C11 C12 1.383(2) ?
C12 C13 1.383(2) ?
C12 H12 0.9300 ?
C13 C14 1.387(2) ?
C13 C17 1.516(2) ?
C14 C15 1.381(2) ?
C14 H14 0.9300 ?
C15 C16 1.377(2) ?
C16 H16 0.9300 ?

loop_
_geom_hbond_atom_site_label_D
_geom_hbond_atom_site_label_H
_geom_hbond_atom_site_label_A
_geom_hbond_site_symmetry_A
_geom_hbond_distance_DH
_geom_hbond_distance_HA
_geom_hbond_distance_DA
_geom_hbond_angle_DHA
_geom_hbond_publ_flag
N2 H2A O1W . 0.86 2.01 2.794(2) 151 y
N4 H4A O6 4_665 0.86 1.96 2.804(2) 166 y
N6 H6A O5 . 0.86 2.02 2.798(2) 150 y
O1W H1A O6 1_655 0.87 1.96 2.7976(19) 160 y
O1W H1B O5 3_656 0.83 1.92 2.7408(19) 169 y
